data_2022500
loop_
_publ_author_name
'Dzesse T., Christelle N.'
'Majoumo-Mbe, Felicite'
'Nfor, Emmanuel N.'
'Bourne, Susan A.'

_publ_section_title
;
 A homochiral coordination polymer of cobalt(II) and
 <small>L</small>-serine
;
_journal_coeditor_code OP3014
_journal_issue 12
_journal_name_full 'Acta Crystallographica Section C'
_journal_page_first 764
_journal_page_last 769
_journal_paper_doi 10.1107/S2053229621011347
_journal_volume 77
_journal_year 2021
_chemical_absolute_configuration rm
_chemical_formula_iupac '[Co (C3 H6 N1 O3)2]'
_chemical_formula_moiety 'C6 H12 Co N2 O6'
_chemical_formula_sum 'C6 H12 Co N2 O6'
_chemical_formula_weight 267.11
_chemical_name_systematic
<i>catena</i>-Poly[[[(<i>S</i>)-2-amino-3-hydroxypropanoato-\k^2^<i>N</i>,<i>O</i>^1^]cobalt(II)]-\m-(<i>S</i>)-2-amino-3-hydroxypropanoato-\k^4^<i>O</i>^1^,<i>O</i>^3^:<i>N</i>,<i>O</i>^1'^]
_space_group_crystal_system monoclinic
_space_group_IT_number 4
_space_group_name_Hall 'P 2yb'
_space_group_name_H-M_alt 'P 1 21 1'
_atom_sites_solution_hydrogens mixed
_audit_creation_method SHELXL-2017/1
_cell_angle_alpha 90
_cell_angle_beta 100.3110(10)
_cell_angle_gamma 90
_cell_formula_units_Z 2
_cell_length_a 5.5666(4)
_cell_length_b 8.7105(6)
_cell_length_c 9.8314(7)
_cell_measurement_reflns_used 11159
_cell_measurement_temperature 173(2)
_cell_measurement_theta_max 28.41
_cell_measurement_theta_min 2.10
_cell_volume 469.01(6)
_computing_cell_refinement
;
SAINT (Bruker, 2017)
;
_computing_data_collection
;
APEX3 (Bruker, 2018)
;
_computing_data_reduction
;
SAINT (Bruker 2017)
;
_computing_molecular_graphics
;
X-SEED (Barbour, 2020)
;
_computing_publication_material
;
SHELXL2017 (Sheldrick, 2015)
;
_computing_structure_refinement
;
SHELXL2017 (Sheldrick, 2015)
;
_computing_structure_solution
;
SHELXS2017 (Sheldrick, 2008)
;
_diffrn_ambient_temperature 173(2)
_diffrn_measured_fraction_theta_full 0.998
_diffrn_measured_fraction_theta_max 0.998
_diffrn_measurement_device_type 'Bruker Kappa DUO APEXII'
_diffrn_measurement_method '1.2\%\f scans and \w scans'
_diffrn_radiation_type MoK\a
_diffrn_radiation_wavelength 0.71073
_diffrn_reflns_av_R_equivalents 0.0338
_diffrn_reflns_av_unetI/netI 0.0274
_diffrn_reflns_limit_h_max 7
_diffrn_reflns_limit_h_min -7
_diffrn_reflns_limit_k_max 11
_diffrn_reflns_limit_k_min -11
_diffrn_reflns_limit_l_max 13
_diffrn_reflns_limit_l_min -13
_diffrn_reflns_number 11159
_diffrn_reflns_theta_full 25.242
_diffrn_reflns_theta_max 28.411
_diffrn_reflns_theta_min 2.105
_diffrn_source 'fine-focus sealed tube'
_exptl_absorpt_coefficient_mu 1.842
_exptl_absorpt_correction_type multi-scan
_exptl_absorpt_process_details
;
(SADABS; Krause <i>et al.</i>, 2015)
;
_exptl_crystal_colour 'red purple'
_exptl_crystal_density_diffrn 1.891
_exptl_crystal_density_method 'not measured'
_exptl_crystal_description block
_exptl_crystal_F_000 274
_exptl_crystal_size_max 0.24
_exptl_crystal_size_mid 0.24
_exptl_crystal_size_min 0.22
_refine_diff_density_max 0.228
_refine_diff_density_min -0.200
_refine_ls_abs_structure_details
;
Flack <i>x</i> determined using 1028 quotients [(I+)-(I-)]/[(I+)+(I-)]
(Parsons <i>et al.</i>,  2013)
;
_refine_ls_abs_structure_Flack -0.001(11)
_refine_ls_extinction_method none
_refine_ls_goodness_of_fit_ref 1.032
_refine_ls_hydrogen_treatment mixed
_refine_ls_matrix_type full
_refine_ls_number_parameters 140
_refine_ls_number_reflns 2353
_refine_ls_number_restraints 1
_refine_ls_restrained_S_all 1.032
_refine_ls_R_factor_all 0.0217
_refine_ls_R_factor_gt 0.0210
_refine_ls_shift/su_max 0.000
_refine_ls_shift/su_mean 0.000
_refine_ls_structure_factor_coef Fsqd
_refine_ls_weighting_details 'w=1/[\s^2^(Fo^2^)+(0.0277P)^2^] where P=(Fo^2^+2Fc^2^)/3'
_refine_ls_weighting_scheme calc
_refine_ls_wR_factor_gt 0.0474
_refine_ls_wR_factor_ref 0.0477
_reflns_number_gt 2293
_reflns_number_total 2353
_reflns_threshold_expression 'I > 2\s(I)'
_cod_data_source_file op3014sup1.cif
_cod_data_source_block I
_cod_original_sg_symbol_H-M 'P 21'
_cod_database_code 2022500
_shelx_space_group_comment
;
The symmetry employed for this shelxl refinement is uniquely defined
by the following loop, which should always be used as a source of
symmetry information in preference to the above space-group names.
They are only intended as comments.
;
_shelx_estimated_absorpt_t_min 0.666
_shelx_estimated_absorpt_t_max 0.687

loop_
_space_group_symop_operation_xyz
'x, y, z'
'-x, y+1/2, -z'

loop_
_atom_site_type_symbol
_atom_site_label
_atom_site_fract_x
_atom_site_fract_y
_atom_site_fract_z
_atom_site_U_iso_or_equiv
_atom_site_adp_type
_atom_site_calc_flag
_atom_site_occupancy
_atom_site_disorder_assembly
_atom_site_disorder_group
Co Co1 0.48448(5) 0.83382(4) 0.19408(3) 0.01158(9) Uani d 1 . .
O O1B 0.2501(3) 0.9135(2) 0.32539(18) 0.0174(4) Uani d 1 . .
N N1A 0.2297(4) 0.6561(2) 0.1290(2) 0.0128(4) Uani d 1 . .
H H1A1 0.215527 0.595708 0.202630 0.015 Uiso calc 1 . .
H H1A2 0.080814 0.698107 0.096482 0.015 Uiso calc 1 . .
O O2A 0.6827(3) 0.4777(2) -0.03844(19) 0.0173(4) Uani d 1 . .
O O2B 0.1688(4) 0.9107(3) 0.5386(2) 0.0252(4) Uani d 1 . .
C C2B 0.5014(5) 0.7575(3) 0.4964(3) 0.0164(5) Uani d 1 . .
H H2B 0.425786 0.654164 0.502740 0.020 Uiso calc 1 . .
C C1B 0.2929(5) 0.8712(3) 0.4518(3) 0.0155(5) Uani d 1 . .
C C2A 0.3049(4) 0.5612(3) 0.0202(3) 0.0128(5) Uani d 1 . .
H H2A 0.261472 0.451547 0.033510 0.015 Uiso calc 1 . .
O O3B 0.7553(4) 0.9428(2) 0.6409(2) 0.0254(5) Uani d 1 . .
H H3B 0.880303 0.937581 0.604197 0.030 Uiso calc 1 . .
N N1B 0.6587(4) 0.7465(3) 0.3906(2) 0.0162(5) Uani d 1 . .
H H1B1 0.699717 0.646471 0.380866 0.019 Uiso calc 1 . .
H H1B2 0.798857 0.799991 0.419787 0.019 Uiso calc 1 . .
C C3B 0.6445(5) 0.7949(3) 0.6386(3) 0.0214(6) Uani d 1 . .
H H3B1 0.533739 0.792153 0.706907 0.026 Uiso calc 1 . .
H H3B2 0.772685 0.716300 0.665458 0.026 Uiso calc 1 . .
O O1A 0.6898(3) 0.6873(2) 0.09082(19) 0.0168(4) Uani d 1 . .
C C1A 0.5799(5) 0.5750(3) 0.0258(3) 0.0122(5) Uani d 1 . .
O O3A 0.2204(4) 0.5083(2) -0.22685(19) 0.0166(4) Uani d 1 . .
H H3A2 0.099(7) 0.477(4) -0.251(3) 0.020 Uiso d 1 . .
C C3A 0.1783(5) 0.6157(3) -0.1223(3) 0.0150(5) Uani d 1 . .
H H1 0.000691 0.625528 -0.123775 0.018 Uiso calc 1 . .
H H2 0.242032 0.717924 -0.141951 0.018 Uiso calc 1 . .

loop_
_atom_site_aniso_label
_atom_site_aniso_U_11
_atom_site_aniso_U_22
_atom_site_aniso_U_33
_atom_site_aniso_U_12
_atom_site_aniso_U_13
_atom_site_aniso_U_23
Co1 0.01072(14) 0.01198(13) 0.01185(15) 0.00105(14) 0.00152(10) 0.00012(15)
O1B 0.0164(9) 0.0197(9) 0.0156(9) 0.0055(7) 0.0016(7) -0.0012(7)
N1A 0.0112(10) 0.0148(9) 0.0128(11) 0.0003(8) 0.0031(8) 0.0003(8)
O2A 0.0114(8) 0.0196(9) 0.0204(9) 0.0009(7) 0.0018(7) -0.0081(8)
O2B 0.0215(10) 0.0339(11) 0.0222(10) 0.0010(9) 0.0097(8) -0.0048(9)
C2B 0.0192(12) 0.0157(12) 0.0152(12) -0.0013(10) 0.0048(10) 0.0001(10)
C1B 0.0150(11) 0.0150(13) 0.0167(12) -0.0023(8) 0.0032(9) -0.0031(9)
C2A 0.0103(11) 0.0147(11) 0.0133(12) 0.0006(9) 0.0022(9) -0.0001(9)
O3B 0.0195(10) 0.0284(11) 0.0287(11) -0.0030(8) 0.0057(9) -0.0141(9)
N1B 0.0175(10) 0.0173(11) 0.0137(11) 0.0037(9) 0.0024(8) -0.0008(8)
C3B 0.0247(14) 0.0257(16) 0.0132(13) 0.0015(10) 0.0016(10) 0.0016(10)
O1A 0.0100(8) 0.0183(8) 0.0220(10) -0.0009(7) 0.0020(7) -0.0074(7)
C1A 0.0103(11) 0.0148(11) 0.0113(12) 0.0016(9) 0.0015(9) 0.0004(9)
O3A 0.0133(9) 0.0198(9) 0.0160(9) 0.0003(8) 0.0006(7) -0.0048(7)
C3A 0.0133(12) 0.0163(12) 0.0148(13) 0.0023(9) 0.0008(10) -0.0013(10)

loop_
_atom_type_symbol
_atom_type_description
_atom_type_scat_dispersion_real
_atom_type_scat_dispersion_imag
_atom_type_scat_source
C C 0.0033 0.0016 'International Tables Vol C Tables 4.2.6.8 and 6.1.1.4'
H H 0.0000 0.0000 'International Tables Vol C Tables 4.2.6.8 and 6.1.1.4'
N N 0.0061 0.0033 'International Tables Vol C Tables 4.2.6.8 and 6.1.1.4'
O O 0.0106 0.0060 'International Tables Vol C Tables 4.2.6.8 and 6.1.1.4'
Co Co 0.3494 0.9721 'International Tables Vol C Tables 4.2.6.8 and 6.1.1.4'

loop_
_geom_angle_atom_site_label_1
_geom_angle_atom_site_label_2
_geom_angle_atom_site_label_3
_geom_angle_site_symmetry_1
_geom_angle_site_symmetry_3
_geom_angle
_geom_angle_publ_flag
O1A Co1 N1A . . 78.60(8) y
O1B Co1 N1B . . 78.14(8) y
O2A Co1 O3A 2_655 2_655 85.17(7) y
O1A Co1 O1B . . 161.50(7) y
N1A Co1 O3A . 2_655 169.15(8) y
O2A Co1 N1B 2_655 . 162.83(8) y
O2A Co1 O1A 2_655 . 102.90(7) ?
O2A Co1 O1B 2_655 . 90.45(7) ?
O2A Co1 N1A 2_655 . 91.77(8) ?
O1B Co1 N1A . . 88.37(8) ?
O1A Co1 N1B . . 91.29(8) ?
N1A Co1 N1B . . 100.58(8) ?
O1A Co1 O3A . 2_655 91.92(7) ?
O1B Co1 O3A . 2_655 102.04(7) ?
N1B Co1 O3A . 2_655 84.73(8) ?
C1B O1B Co1 . . 118.21(16) ?
C2A N1A Co1 . . 111.59(15) ?
C1A O2A Co1 . 2_645 126.67(16) ?
N1B C2B C3B . . 112.5(2) ?
N1B C2B C1B . . 110.8(2) ?
C3B C2B C1B . . 111.8(2) ?
O2B C1B O1B . . 124.1(2) ?
O2B C1B C2B . . 118.0(2) ?
O1B C1B C2B . . 117.8(2) ?
N1A C2A C3A . . 110.4(2) ?
N1A C2A C1A . . 110.1(2) ?
C3A C2A C1A . . 107.7(2) ?
C2B N1B Co1 . . 112.50(16) ?
O3B C3B C2B . . 111.3(2) ?
C1A O1A Co1 . . 117.37(17) ?
O2A C1A O1A . . 123.7(2) ?
O2A C1A C2A . . 118.2(2) ?
O1A C1A C2A . . 118.1(2) ?
C3A O3A Co1 . 2_645 123.54(15) ?
O3A C3A C2A . . 110.21(19) ?

loop_
_geom_bond_atom_site_label_1
_geom_bond_atom_site_label_2
_geom_bond_site_symmetry_2
_geom_bond_distance
_geom_bond_publ_flag
Co1 O1A . 2.0930(19) y
Co1 O1B . 2.1102(19) y
Co1 O2A 2_655 2.0658(18) y
Co1 O3A 2_655 2.2183(19) y
Co1 N1A . 2.119(2) y
Co1 N1B . 2.140(2) y
O1B C1B . 1.277(3) ?
N1A C2A . 1.470(3) ?
O2A C1A . 1.255(3) ?
O2B C1B . 1.239(3) ?
C2B N1B . 1.478(4) ?
C2B C3B . 1.515(4) ?
C2B C1B . 1.530(4) ?
C2A C3A . 1.527(3) ?
C2A C1A . 1.527(4) ?
O3B C3B . 1.427(3) ?
O1A C1A . 1.265(3) ?
O3A C3A . 1.440(3) ?

_cod_database_fobs_code 2022500
